data_7132971
loop_
_publ_author_name
'Stevens, Jeremiah E.'
'Miller, Justin D.'
'Fitzsimmons, Matthew C.'
'Moore, Curtis E.'
'Thomas, Christine M.'

_publ_section_title
;
 <i>Z</i>-selective dimerization of terminal alkynes by a
 (PNNP)Fe<sup>II</sup> complex.
;
_journal_issue 39
_journal_name_full 'Chemical communications (Cambridge, England)'
_journal_page_first 5169
_journal_page_last 5172
_journal_paper_doi 10.1039/d4cc00469h
_journal_volume 60
_journal_year 2024
_chemical_formula_moiety 'C52 H46 F3 Fe N3 P2'
_chemical_formula_sum 'C52 H46 F3 Fe N3 P2'
_chemical_formula_weight 887.71
_chemical_properties_physical Air-sensitive,Moisture-sensitive
_space_group_crystal_system triclinic
_space_group_IT_number 2
_space_group_name_Hall '-P 1'
_space_group_name_H-M_alt 'P -1'
_atom_sites_solution_hydrogens mixed
_audit_creation_date 2023-12-07
_audit_creation_method
;
Olex2 1.5-beta
(compiled 2023.08.24 svn.re1ec1418 for OlexSys, GUI svn.r6817)
;
_audit_update_record
;
2024-01-16 deposited with the CCDC.	2024-04-08 downloaded from the CCDC.
;
_cell_angle_alpha 96.3440(14)
_cell_angle_beta 100.6083(15)
_cell_angle_gamma 116.0944(13)
_cell_formula_units_Z 2
_cell_length_a 11.7110(5)
_cell_length_b 12.5996(5)
_cell_length_c 16.8271(8)
_cell_measurement_reflns_used 9988
_cell_measurement_temperature 100.0
_cell_measurement_theta_max 25.96
_cell_measurement_theta_min 2.42
_cell_volume 2139.53(16)
_computing_cell_refinement 'SAINT v8.40B (Bruker, 2021)'
_computing_data_collection 'APEX3 v2021.10-0 (Bruker, 2021)'
_computing_data_reduction 'SAINT v8.40B (Bruker, 2021)'
_computing_molecular_graphics 'Olex2 1.5-beta (Dolomanov et al., 2009)'
_computing_publication_material 'Olex2 1.5-beta (Dolomanov et al., 2009)'
_computing_structure_refinement 'XL  (Sheldrick, 2008)'
_computing_structure_solution 'ShelXT (Sheldrick, 2015)'
_diffrn_ambient_temperature 100.0
_diffrn_detector 'Bruker Photon III area detector'
_diffrn_detector_area_resol_mean 10.5
_diffrn_detector_type 'CMOS area detector'
_diffrn_measured_fraction_theta_full 0.999
_diffrn_measured_fraction_theta_max 0.999
_diffrn_measurement_device 'Kappa Four-Circle Diffractometer'
_diffrn_measurement_device_type 'Bruker D8 Venture'
_diffrn_measurement_method '\w and \f scans'
_diffrn_radiation_monochromator 'Double Bounce Multilayer Mirrors'
_diffrn_radiation_probe x-ray
_diffrn_radiation_type MoK\a
_diffrn_radiation_wavelength 0.71073
_diffrn_radiation_xray_symbol K-L~3~
_diffrn_reflns_av_R_equivalents 0.0554
_diffrn_reflns_av_unetI/netI 0.0253
_diffrn_reflns_Laue_measured_fraction_full 0.999
_diffrn_reflns_Laue_measured_fraction_max 0.999
_diffrn_reflns_limit_h_max 14
_diffrn_reflns_limit_h_min -14
_diffrn_reflns_limit_k_max 15
_diffrn_reflns_limit_k_min -15
_diffrn_reflns_limit_l_max 21
_diffrn_reflns_limit_l_min -21
_diffrn_reflns_number 106352
_diffrn_reflns_point_group_measured_fraction_full 0.999
_diffrn_reflns_point_group_measured_fraction_max 0.999
_diffrn_reflns_theta_full 25.242
_diffrn_reflns_theta_max 26.394
_diffrn_reflns_theta_min 2.072
_diffrn_source 'Micro Focus Rotating Anode'
_diffrn_source_current 50.0
_diffrn_source_power 2.5
_diffrn_source_type 'Bruker TXS'
_diffrn_source_voltage 50.0
_diffrn_standards_number 0
_exptl_absorpt_coefficient_mu 0.481
_exptl_absorpt_correction_T_max 0.2602
_exptl_absorpt_correction_T_min 0.2346
_exptl_absorpt_correction_type multi-scan
_exptl_absorpt_process_details
;
SADABS-2016/2 (Bruker,2016/2) was used for absorption correction.
wR2(int) was 0.1064 before and 0.0534 after correction.
The Ratio of minimum to maximum transmission is 0.9016.
The \l/2 correction factor is Not present.
;
_exptl_crystal_colour orange
_exptl_crystal_colour_primary orange
_exptl_crystal_density_diffrn 1.378
_exptl_crystal_description block
_exptl_crystal_F_000 924
_exptl_crystal_recrystallization_method 'Re-crystallisation from solvent: diethyl ether'
_exptl_crystal_size_max 0.101
_exptl_crystal_size_mid 0.069
_exptl_crystal_size_min 0.067
_refine_diff_density_max 0.364
_refine_diff_density_min -0.332
_refine_diff_density_rms 0.051
_refine_ls_extinction_method none
_refine_ls_goodness_of_fit_ref 1.047
_refine_ls_hydrogen_treatment mixed
_refine_ls_matrix_type full
_refine_ls_number_parameters 557
_refine_ls_number_reflns 8759
_refine_ls_number_restraints 516
_refine_ls_restrained_S_all 1.021
_refine_ls_R_factor_all 0.0417
_refine_ls_R_factor_gt 0.0323
_refine_ls_shift/su_max 0.001
_refine_ls_shift/su_mean 0.000
_refine_ls_structure_factor_coef Fsqd
_refine_ls_weighting_details 'w=1/[\s^2^(Fo^2^)+(0.0369P)^2^+1.3820P] where P=(Fo^2^+2Fc^2^)/3'
_refine_ls_weighting_scheme calc
_refine_ls_wR_factor_gt 0.0796
_refine_ls_wR_factor_ref 0.0855
_reflns_Friedel_coverage 0.000
_reflns_number_gt 7425
_reflns_number_total 8759
_reflns_threshold_expression 'I > 2\s(I)'
_cod_data_source_file d4cc00469h2.cif
_cod_data_source_block thomas_jes418_0m
_cod_depositor_comments
;
The following automatic conversions were performed:

data item '_diffrn_radiation_probe' value 'X-ray' was changed to
'x-ray' in accordance with the
/home/data/users/saulius/crontab/automatic-downloads/rss-feeds/RSC/lib/dictionaries/cif_core.dic
dictionary named 'cif_core.dic' version 2.4.2 last updated on
2011-04-26.

Automatic conversion script
Id: cif_fix_values 8170 2020-07-09 18:12:32Z antanas 

 Adding full bibliography for 7132971--7132974.cif.
;
_cod_database_code 7132971
_shelx_shelxl_version_number 2019/1
_shelx_space_group_comment
;
The symmetry employed for this shelxl refinement is uniquely defined
by the following loop, which should always be used as a source of
symmetry information in preference to the above space-group names.
They are only intended as comments.
;
_olex2_refinement_description
;
1. Fixed Uiso
 At 1.2 times of:
  All C(H) groups, All C(H,H) groups
 At 1.5 times of:
  All C(H,H,H) groups
2. Rigid body (RIGU) restrains
 All non-hydrogen atoms
 with sigma for 1-2 distances of 0.004 and sigma for 1-3 distances of 0.004
3.a Secondary CH2 refined with riding coordinates:
 C10(H10A,H10B), C11(H11A,H11B)
3.b Aromatic/amide H refined with riding coordinates:
 C4(H4), C5(H5), C8(H8), C9(H9), C18(H18), C19(H19), C20(H20), C21(H21),
 C24(H24), C25(H25), C26(H26), C27(H27), C28(H28), C30(H30), C31(H31), C32(H32),
  C33(H33), C34(H34), C36(H36), C37(H37), C38(H38), C39(H39), C52(H52),
 C51(H51), C50(H50), C49(H49), C48(H48), C42(H42), C43(H43), C44(H44), C45(H45),
  C46(H46)
3.c Idealised Me refined as rotating group:
 C14(H14A,H14B,H14C), C15(H15A,H15B,H15C), C16(H16A,H16B,H16C)
;
_olex2_submission_special_instructions 'No special instructions were received'

loop_
_space_group_symop_operation_xyz
'x, y, z'
'-x, -y, -z'

loop_
_atom_site_label
_atom_site_type_symbol
_atom_site_fract_x
_atom_site_fract_y
_atom_site_fract_z
_atom_site_U_iso_or_equiv
_atom_site_adp_type
_atom_site_occupancy
_atom_site_site_symmetry_order
_atom_site_calc_flag
_atom_site_refinement_flags_posn
_atom_site_refinement_flags_adp
_atom_site_refinement_flags_occupancy
_atom_site_disorder_assembly
_atom_site_disorder_group
Fe1 Fe 0.47078(2) 0.19114(2) 0.71085(2) 0.01781(7) Uani 1 1 d . . . . .
P1 P 0.60473(4) 0.26037(4) 0.83682(3) 0.01860(10) Uani 1 1 d . . . . .
P2 P 0.38877(4) 0.31417(4) 0.68419(3) 0.01815(10) Uani 1 1 d . . . . .
F1 F 1.18737(13) 0.53108(12) 0.59803(10) 0.0490(3) Uani 1 1 d . . . . .
F2 F 1.13071(12) 0.66998(11) 0.58328(9) 0.0461(3) Uani 1 1 d . . . . .
F3 F 1.19594(13) 0.64639(12) 0.70440(9) 0.0499(3) Uani 1 1 d . . . . .
N1 N 0.51812(15) 0.05742(13) 0.70894(9) 0.0222(3) Uani 1 1 d . . . . .
N2 N 0.38060(15) 0.10553(13) 0.58849(9) 0.0223(3) Uani 1 1 d . . . . .
N3 N 0.24889(15) 0.03197(14) 0.77666(10) 0.0261(3) Uani 1 1 d . . . . .
C40 C 0.26879(17) 0.22846(15) 0.58407(11) 0.0216(4) Uani 1 1 d . . . . .
C23 C 0.74842(17) 0.41193(15) 0.87324(11) 0.0218(4) Uani 1 1 d . . . . .
C1 C 0.50420(19) 0.18158(16) 0.56683(12) 0.0255(4) Uani 1 1 d . . . . .
H1 H 0.506(2) 0.163(2) 0.5064(14) 0.037(6) Uiso 1 1 d . . . . .
C2 C 0.59415(18) 0.25756(15) 0.63434(11) 0.0234(4) Uani 1 1 d . . . . .
C3 C 0.72745(18) 0.33993(16) 0.63037(11) 0.0243(4) Uani 1 1 d . . . . .
C4 C 0.75874(19) 0.45283(17) 0.60984(12) 0.0272(4) Uani 1 1 d . . . . .
H4 H 0.691590 0.476020 0.597436 0.033 Uiso 1 1 calc R U . . .
C5 C 0.88493(19) 0.53082(17) 0.60729(12) 0.0291(4) Uani 1 1 d . . . . .
H5 H 0.903701 0.606929 0.593640 0.035 Uiso 1 1 calc R U . . .
C6 C 0.98446(19) 0.49861(17) 0.62456(12) 0.0288(4) Uani 1 1 d . . . . .
C8 C 0.9555(2) 0.38602(18) 0.64338(12) 0.0302(4) Uani 1 1 d . . . . .
H8 H 1.022798 0.362788 0.654580 0.036 Uiso 1 1 calc R U . . .
C9 C 0.82901(19) 0.30813(17) 0.64578(12) 0.0290(4) Uani 1 1 d . . . . .
H9 H 0.810385 0.231332 0.658140 0.035 Uiso 1 1 calc R U . . .
C10 C 0.35115(19) -0.02371(16) 0.57861(11) 0.0268(4) Uani 1 1 d . . . . .
H10A H 0.335560 -0.059301 0.519698 0.032 Uiso 1 1 calc R U . . .
H10B H 0.270878 -0.070441 0.596636 0.032 Uiso 1 1 calc R U . . .
C11 C 0.46720(19) -0.02942(16) 0.63080(11) 0.0272(4) Uani 1 1 d . . . . .
H11A H 0.439342 -0.111976 0.641052 0.033 Uiso 1 1 calc R U . . .
H11B H 0.536938 -0.010865 0.601069 0.033 Uiso 1 1 calc R U . . .
C12 C 0.33499(17) 0.09816(15) 0.75243(11) 0.0214(4) Uani 1 1 d . . . . .
C13 C 0.17224(18) -0.06221(16) 0.81620(12) 0.0257(4) Uani 1 1 d . . . . .
C14 C 0.0561(2) -0.16144(18) 0.74912(13) 0.0355(5) Uani 1 1 d . . . . .
H14A H -0.001636 -0.129477 0.724877 0.053 Uiso 1 1 calc R U . . .
H14B H 0.006711 -0.229249 0.773368 0.053 Uiso 1 1 calc R U . . .
H14C H 0.088474 -0.189521 0.705888 0.053 Uiso 1 1 calc R U . . .
C15 C 0.1264(2) -0.0070(2) 0.88016(14) 0.0376(5) Uani 1 1 d . . . . .
H15A H 0.203088 0.055045 0.923238 0.056 Uiso 1 1 calc R U . . .
H15B H 0.070478 -0.070291 0.905244 0.056 Uiso 1 1 calc R U . . .
H15C H 0.076021 0.030043 0.853247 0.056 Uiso 1 1 calc R U . . .
C16 C 0.2633(2) -0.10976(19) 0.85579(14) 0.0350(5) Uani 1 1 d . . . . .
H16A H 0.295506 -0.139472 0.813206 0.052 Uiso 1 1 calc R U . . .
H16B H 0.214725 -0.176040 0.881485 0.052 Uiso 1 1 calc R U . . .
H16C H 0.338163 -0.044287 0.898123 0.052 Uiso 1 1 calc R U . . .
C17 C 0.61593(17) 0.06202(15) 0.76709(11) 0.0220(4) Uani 1 1 d . . . . .
C7 C 1.1225(2) 0.58506(18) 0.62698(14) 0.0346(5) Uani 1 1 d . . . . .
C18 C 0.66771(19) -0.02131(17) 0.76399(12) 0.0277(4) Uani 1 1 d . . . . .
H18 H 0.630632 -0.087820 0.718002 0.033 Uiso 1 1 calc R U . . .
C19 C 0.77040(19) -0.00680(17) 0.82652(13) 0.0292(4) Uani 1 1 d . . . . .
H19 H 0.802185 -0.064285 0.822903 0.035 Uiso 1 1 calc R U . . .
C20 C 0.82961(19) 0.08968(18) 0.89525(12) 0.0287(4) Uani 1 1 d . . . . .
H20 H 0.900945 0.098543 0.937771 0.034 Uiso 1 1 calc R U . . .
C21 C 0.78119(18) 0.17242(17) 0.89966(12) 0.0258(4) Uani 1 1 d . . . . .
H21 H 0.821038 0.239382 0.945531 0.031 Uiso 1 1 calc R U . . .
C22 C 0.67612(17) 0.15919(15) 0.83859(11) 0.0214(4) Uani 1 1 d . . . . .
C24 C 0.85217(19) 0.43892(17) 0.83638(12) 0.0278(4) Uani 1 1 d . . . . .
H24 H 0.850722 0.376957 0.797858 0.033 Uiso 1 1 calc R U . . .
C25 C 0.95753(19) 0.55462(18) 0.85488(13) 0.0316(4) Uani 1 1 d . . . . .
H25 H 1.027554 0.571527 0.829167 0.038 Uiso 1 1 calc R U . . .
C26 C 0.96048(19) 0.64538(17) 0.91086(12) 0.0309(4) Uani 1 1 d . . . . .
H26 H 1.031819 0.725116 0.922976 0.037 Uiso 1 1 calc R U . . .
C27 C 0.8599(2) 0.62005(17) 0.94899(12) 0.0321(4) Uani 1 1 d . . . . .
H27 H 0.862581 0.682231 0.987959 0.038 Uiso 1 1 calc R U . . .
C28 C 0.75450(19) 0.50388(17) 0.93076(12) 0.0282(4) Uani 1 1 d . . . . .
H28 H 0.685956 0.487079 0.957794 0.034 Uiso 1 1 calc R U . . .
C29 C 0.53125(17) 0.24952(15) 0.92509(10) 0.0205(3) Uani 1 1 d . . . . .
C30 C 0.54535(19) 0.18437(17) 0.98441(11) 0.0264(4) Uani 1 1 d . . . . .
H30 H 0.595133 0.142416 0.980179 0.032 Uiso 1 1 calc R U . . .
C31 C 0.4869(2) 0.18010(18) 1.05019(12) 0.0312(4) Uani 1 1 d . . . . .
H31 H 0.495212 0.133568 1.089482 0.037 Uiso 1 1 calc R U . . .
C32 C 0.4174(2) 0.24305(18) 1.05822(12) 0.0316(4) Uani 1 1 d . . . . .
H32 H 0.380211 0.242248 1.103927 0.038 Uiso 1 1 calc R U . . .
C33 C 0.4020(2) 0.30752(18) 0.99934(12) 0.0308(4) Uani 1 1 d . . . . .
H33 H 0.353896 0.350874 1.004645 0.037 Uiso 1 1 calc R U . . .
C34 C 0.45641(18) 0.30922(16) 0.93266(12) 0.0262(4) Uani 1 1 d . . . . .
H34 H 0.442613 0.351508 0.891633 0.031 Uiso 1 1 calc R U . . .
C35 C 0.27492(18) 0.12615(15) 0.54757(11) 0.0226(4) Uani 1 1 d . . . . .
C36 C 0.18382(19) 0.05149(16) 0.47384(11) 0.0279(4) Uani 1 1 d . . . . .
H36 H 0.189162 -0.016863 0.448581 0.034 Uiso 1 1 calc R U . . .
C37 C 0.0856(2) 0.07680(17) 0.43734(12) 0.0314(4) Uani 1 1 d . . . . .
H37 H 0.022908 0.025104 0.387297 0.038 Uiso 1 1 calc R U . . .
C38 C 0.07763(19) 0.17729(17) 0.47327(12) 0.0293(4) Uani 1 1 d . . . . .
H38 H 0.009676 0.194112 0.448022 0.035 Uiso 1 1 calc R U . . .
C39 C 0.16935(18) 0.25277(16) 0.54607(11) 0.0252(4) Uani 1 1 d . . . . .
H39 H 0.164424 0.321867 0.570353 0.030 Uiso 1 1 calc R U . . .
C47 C 0.49120(17) 0.46596(15) 0.66920(11) 0.0208(3) Uani 1 1 d . . . . .
C52 C 0.46139(19) 0.51046(16) 0.60058(12) 0.0250(4) Uani 1 1 d . . . . .
H52 H 0.383343 0.461127 0.557586 0.030 Uiso 1 1 calc R U . . .
C51 C 0.5459(2) 0.62734(17) 0.59490(12) 0.0300(4) Uani 1 1 d . . . . .
H51 H 0.525728 0.657061 0.547661 0.036 Uiso 1 1 calc R U . . .
C50 C 0.6587(2) 0.70014(17) 0.65733(13) 0.0302(4) Uani 1 1 d . . . . .
H50 H 0.716190 0.779572 0.652910 0.036 Uiso 1 1 calc R U . . .
C49 C 0.68819(19) 0.65745(17) 0.72646(13) 0.0301(4) Uani 1 1 d . . . . .
H49 H 0.764855 0.708100 0.770123 0.036 Uiso 1 1 calc R U . . .
C48 C 0.60533(18) 0.54031(16) 0.73182(12) 0.0257(4) Uani 1 1 d . . . . .
H48 H 0.626828 0.510623 0.778772 0.031 Uiso 1 1 calc R U . . .
C41 C 0.28470(17) 0.34327(16) 0.74381(11) 0.0215(3) Uani 1 1 d . . . . .
C42 C 0.32355(19) 0.45638(17) 0.79220(11) 0.0264(4) Uani 1 1 d . . . . .
H42 H 0.403339 0.523732 0.791459 0.032 Uiso 1 1 calc R U . . .
C43 C 0.2465(2) 0.47168(19) 0.84169(12) 0.0331(4) Uani 1 1 d . . . . .
H43 H 0.274642 0.548899 0.875292 0.040 Uiso 1 1 calc R U . . .
C44 C 0.1292(2) 0.3748(2) 0.84198(12) 0.0337(4) Uani 1 1 d . . . . .
H44 H 0.076711 0.385543 0.875711 0.040 Uiso 1 1 calc R U . . .
C45 C 0.08782(19) 0.26198(19) 0.79315(12) 0.0304(4) Uani 1 1 d . . . . .
H45 H 0.006727 0.195551 0.793072 0.037 Uiso 1 1 calc R U . . .
C46 C 0.16496(18) 0.24610(17) 0.74437(11) 0.0252(4) Uani 1 1 d . . . . .
H46 H 0.136285 0.168584 0.711030 0.030 Uiso 1 1 calc R U . . .

loop_
_atom_site_aniso_label
_atom_site_aniso_U_11
_atom_site_aniso_U_22
_atom_site_aniso_U_33
_atom_site_aniso_U_23
_atom_site_aniso_U_13
_atom_site_aniso_U_12
Fe1 0.02083(13) 0.01463(12) 0.01713(13) 0.00284(9) 0.00669(10) 0.00709(10)
P1 0.0205(2) 0.0167(2) 0.0186(2) 0.00308(16) 0.00647(17) 0.00839(17)
P2 0.0199(2) 0.0160(2) 0.0177(2) 0.00344(16) 0.00640(17) 0.00719(17)
F1 0.0363(7) 0.0391(7) 0.0780(10) 0.0107(7) 0.0287(7) 0.0185(6)
F2 0.0367(7) 0.0379(7) 0.0681(9) 0.0252(6) 0.0238(7) 0.0143(6)
F3 0.0347(7) 0.0456(8) 0.0522(8) 0.0012(6) 0.0060(6) 0.0080(6)
N1 0.0284(8) 0.0169(7) 0.0217(7) 0.0021(6) 0.0072(6) 0.0112(6)
N2 0.0255(8) 0.0171(7) 0.0220(7) 0.0016(6) 0.0064(6) 0.0085(6)
N3 0.0252(8) 0.0238(8) 0.0287(8) 0.0097(6) 0.0092(7) 0.0094(7)
C40 0.0212(8) 0.0193(8) 0.0199(8) 0.0052(7) 0.0062(7) 0.0052(7)
C23 0.0227(9) 0.0201(8) 0.0203(8) 0.0046(7) 0.0034(7) 0.0091(7)
C1 0.0306(10) 0.0237(9) 0.0248(9) 0.0058(7) 0.0123(8) 0.0129(8)
C2 0.0280(9) 0.0187(8) 0.0283(9) 0.0069(7) 0.0115(8) 0.0131(7)
C3 0.0280(9) 0.0232(9) 0.0218(9) 0.0026(7) 0.0080(7) 0.0122(8)
C4 0.0288(10) 0.0270(9) 0.0288(10) 0.0066(8) 0.0097(8) 0.0146(8)
C5 0.0308(10) 0.0227(9) 0.0341(10) 0.0068(8) 0.0109(8) 0.0119(8)
C6 0.0293(10) 0.0272(9) 0.0298(10) 0.0050(8) 0.0112(8) 0.0121(8)
C8 0.0321(10) 0.0323(10) 0.0345(10) 0.0106(8) 0.0148(9) 0.0194(9)
C9 0.0334(10) 0.0251(9) 0.0328(10) 0.0086(8) 0.0134(8) 0.0151(8)
C10 0.0352(10) 0.0176(8) 0.0233(9) 0.0007(7) 0.0067(8) 0.0100(8)
C11 0.0359(10) 0.0194(9) 0.0253(9) 0.0004(7) 0.0064(8) 0.0137(8)
C12 0.0238(9) 0.0192(8) 0.0206(8) 0.0020(7) 0.0035(7) 0.0111(7)
C13 0.0223(9) 0.0247(9) 0.0278(9) 0.0137(8) 0.0080(7) 0.0067(7)
C14 0.0296(10) 0.0323(11) 0.0343(11) 0.0128(9) 0.0044(9) 0.0058(9)
C15 0.0407(12) 0.0392(12) 0.0386(11) 0.0167(9) 0.0201(10) 0.0182(10)
C16 0.0287(10) 0.0312(10) 0.0421(12) 0.0151(9) 0.0050(9) 0.0115(9)
C17 0.0242(9) 0.0190(8) 0.0249(9) 0.0065(7) 0.0112(7) 0.0099(7)
C7 0.0315(11) 0.0304(10) 0.0435(12) 0.0066(9) 0.0135(9) 0.0148(9)
C18 0.0316(10) 0.0219(9) 0.0321(10) 0.0040(8) 0.0105(8) 0.0145(8)
C19 0.0311(10) 0.0251(9) 0.0393(11) 0.0109(8) 0.0143(9) 0.0172(8)
C20 0.0263(10) 0.0334(10) 0.0312(10) 0.0113(8) 0.0079(8) 0.0170(8)
C21 0.0258(9) 0.0263(9) 0.0266(9) 0.0051(7) 0.0079(8) 0.0130(8)
C22 0.0232(9) 0.0194(8) 0.0240(9) 0.0053(7) 0.0098(7) 0.0107(7)
C24 0.0271(10) 0.0268(9) 0.0282(10) 0.0037(8) 0.0087(8) 0.0115(8)
C25 0.0259(10) 0.0308(10) 0.0354(11) 0.0090(8) 0.0118(8) 0.0092(8)
C26 0.0275(10) 0.0231(9) 0.0307(10) 0.0066(8) 0.0032(8) 0.0036(8)
C27 0.0367(11) 0.0222(9) 0.0298(10) -0.0002(8) 0.0073(9) 0.0091(8)
C28 0.0284(10) 0.0237(9) 0.0290(10) 0.0022(7) 0.0104(8) 0.0090(8)
C29 0.0211(8) 0.0175(8) 0.0185(8) 0.0004(6) 0.0051(7) 0.0060(7)
C30 0.0288(10) 0.0288(9) 0.0249(9) 0.0065(7) 0.0075(8) 0.0161(8)
C31 0.0368(11) 0.0366(11) 0.0230(9) 0.0115(8) 0.0109(8) 0.0175(9)
C32 0.0328(10) 0.0336(10) 0.0265(10) 0.0027(8) 0.0147(8) 0.0122(9)
C33 0.0323(10) 0.0305(10) 0.0330(10) 0.0033(8) 0.0140(9) 0.0165(9)
C34 0.0289(10) 0.0244(9) 0.0270(9) 0.0052(7) 0.0093(8) 0.0133(8)
C35 0.0252(9) 0.0198(8) 0.0202(8) 0.0067(7) 0.0085(7) 0.0066(7)
C36 0.0318(10) 0.0207(9) 0.0238(9) 0.0036(7) 0.0057(8) 0.0067(8)
C37 0.0315(10) 0.0251(9) 0.0233(9) 0.0052(8) 0.0001(8) 0.0037(8)
C38 0.0252(9) 0.0290(10) 0.0277(10) 0.0105(8) 0.0031(8) 0.0081(8)
C39 0.0258(9) 0.0236(9) 0.0254(9) 0.0091(7) 0.0078(7) 0.0097(8)
C47 0.0234(9) 0.0175(8) 0.0243(9) 0.0049(7) 0.0109(7) 0.0101(7)
C52 0.0295(10) 0.0224(9) 0.0258(9) 0.0068(7) 0.0098(8) 0.0132(8)
C51 0.0402(11) 0.0256(9) 0.0331(10) 0.0140(8) 0.0177(9) 0.0184(9)
C50 0.0345(10) 0.0181(9) 0.0429(11) 0.0102(8) 0.0212(9) 0.0116(8)
C49 0.0269(10) 0.0211(9) 0.0387(11) 0.0022(8) 0.0095(8) 0.0090(8)
C48 0.0269(9) 0.0220(9) 0.0282(9) 0.0065(7) 0.0072(8) 0.0113(8)
C41 0.0243(9) 0.0253(9) 0.0200(8) 0.0077(7) 0.0077(7) 0.0147(7)
C42 0.0281(10) 0.0267(9) 0.0257(9) 0.0048(7) 0.0085(8) 0.0138(8)
C43 0.0393(11) 0.0372(11) 0.0288(10) 0.0020(8) 0.0109(9) 0.0237(9)
C44 0.0361(11) 0.0495(12) 0.0285(10) 0.0115(9) 0.0148(9) 0.0282(10)
C45 0.0264(10) 0.0398(11) 0.0333(10) 0.0174(9) 0.0146(8) 0.0179(9)
C46 0.0253(9) 0.0260(9) 0.0261(9) 0.0089(7) 0.0078(7) 0.0125(8)

loop_
_atom_type_symbol
_atom_type_description
_atom_type_scat_dispersion_real
_atom_type_scat_dispersion_imag
_atom_type_scat_source
C C 0.0033 0.0016 'International Tables Vol C Tables 4.2.6.8 and 6.1.1.4'
H H 0.0000 0.0000 'International Tables Vol C Tables 4.2.6.8 and 6.1.1.4'
F F 0.0171 0.0103 'International Tables Vol C Tables 4.2.6.8 and 6.1.1.4'
Fe Fe 0.3463 0.8444 'International Tables Vol C Tables 4.2.6.8 and 6.1.1.4'
N N 0.0061 0.0033 'International Tables Vol C Tables 4.2.6.8 and 6.1.1.4'
P P 0.1023 0.0942 'International Tables Vol C Tables 4.2.6.8 and 6.1.1.4'

loop_
_exptl_crystal_face_index_h
_exptl_crystal_face_index_k
_exptl_crystal_face_index_l
_exptl_crystal_face_perp_dist
-1.00 0.00 -1.00 0.0310
-1.00 0.00 0.00 0.0350
-1.00 -1.00 0.00 0.0320
-1.00 1.00 1.00 0.0430
-1.00 0.00 1.00 0.0340
-1.00 -1.00 1.00 0.0330
0.00 -1.00 -1.00 0.0320
0.00 1.00 1.00 0.0380
0.00 -1.00 0.00 0.0360
0.00 1.00 0.00 0.0200
0.00 -1.00 1.00 0.0320
0.00 1.00 -1.00 0.0070
1.00 0.00 1.00 0.0370
1.00 0.00 0.00 0.0230
1.00 1.00 0.00 0.0230
1.00 -1.00 -1.00 0.0510
1.00 0.00 -1.00 0.0310

loop_
_geom_angle_atom_site_label_1
_geom_angle_atom_site_label_2
_geom_angle_atom_site_label_3
_geom_angle
_geom_angle_site_symmetry_1
_geom_angle_site_symmetry_3
_geom_angle_publ_flag
P2 Fe1 P1 109.518(18) . . ?
N1 Fe1 P1 83.83(5) . . ?
N1 Fe1 P2 166.64(5) . . ?
N1 Fe1 N2 81.63(6) . . ?
N1 Fe1 C2 87.19(6) . . ?
N2 Fe1 P1 163.59(4) . . ?
N2 Fe1 P2 85.20(4) . . ?
N2 Fe1 C2 67.52(7) . . ?
C2 Fe1 P1 104.25(5) . . ?
C2 Fe1 P2 89.88(5) . . ?
C12 Fe1 P1 89.85(6) . . ?
C12 Fe1 P2 92.83(5) . . ?
C12 Fe1 N1 86.50(7) . . ?
C12 Fe1 N2 96.82(7) . . ?
C12 Fe1 C2 163.83(7) . . ?
C23 P1 Fe1 124.48(6) . . ?
C22 P1 Fe1 101.32(6) . . ?
C22 P1 C23 103.77(8) . . ?
C22 P1 C29 106.58(8) . . ?
C29 P1 Fe1 117.90(6) . . ?
C29 P1 C23 100.94(8) . . ?
C40 P2 Fe1 100.77(6) . . ?
C40 P2 C41 101.20(8) . . ?
C47 P2 Fe1 121.55(6) . . ?
C47 P2 C40 106.24(8) . . ?
C47 P2 C41 101.32(8) . . ?
C41 P2 Fe1 122.90(6) . . ?
C11 N1 Fe1 115.94(12) . . ?
C17 N1 Fe1 122.48(12) . . ?
C17 N1 C11 119.51(15) . . ?
C1 N2 Fe1 89.49(10) . . ?
C1 N2 C10 112.43(14) . . ?
C10 N2 Fe1 108.84(11) . . ?
C35 N2 Fe1 117.12(11) . . ?
C35 N2 C1 110.57(14) . . ?
C35 N2 C10 115.60(14) . . ?
C12 N3 C13 162.05(18) . . ?
C35 C40 P2 115.63(13) . . ?
C39 C40 P2 125.15(14) . . ?
C39 C40 C35 119.06(16) . . ?
C24 C23 P1 118.04(13) . . ?
C24 C23 C28 118.17(17) . . ?
C28 C23 P1 123.58(14) . . ?
N2 C1 H1 117.0(13) . . ?
C2 C1 N2 109.69(16) . . ?
C2 C1 H1 133.2(13) . . ?
C1 C2 Fe1 93.28(12) . . ?
C1 C2 C3 120.62(16) . . ?
C3 C2 Fe1 145.90(14) . . ?
C4 C3 C2 121.69(16) . . ?
C9 C3 C2 121.12(16) . . ?
C9 C3 C4 117.19(17) . . ?
C3 C4 H4 119.3 . . ?
C5 C4 C3 121.45(18) . . ?
C5 C4 H4 119.3 . . ?
C4 C5 H5 119.8 . . ?
C4 C5 C6 120.35(18) . . ?
C6 C5 H5 119.8 . . ?
C5 C6 C8 119.39(18) . . ?
C5 C6 C7 120.73(18) . . ?
C8 C6 C7 119.82(18) . . ?
C6 C8 H8 120.0 . . ?
C9 C8 C6 120.09(18) . . ?
C9 C8 H8 120.0 . . ?
C3 C9 H9 119.2 . . ?
C8 C9 C3 121.50(18) . . ?
C8 C9 H9 119.2 . . ?
N2 C10 H10A 110.0 . . ?
N2 C10 H10B 110.0 . . ?
N2 C10 C11 108.60(15) . . ?
H10A C10 H10B 108.3 . . ?
C11 C10 H10A 110.0 . . ?
C11 C10 H10B 110.0 . . ?
N1 C11 C10 109.47(14) . . ?
N1 C11 H11A 109.8 . . ?
N1 C11 H11B 109.8 . . ?
C10 C11 H11A 109.8 . . ?
C10 C11 H11B 109.8 . . ?
H11A C11 H11B 108.2 . . ?
N3 C12 Fe1 175.38(15) . . ?
N3 C13 C14 107.74(15) . . ?
N3 C13 C15 108.48(15) . . ?
N3 C13 C16 106.44(15) . . ?
C14 C13 C16 110.68(17) . . ?
C15 C13 C14 111.33(17) . . ?
C15 C13 C16 111.94(17) . . ?
C13 C14 H14A 109.5 . . ?
C13 C14 H14B 109.5 . . ?
C13 C14 H14C 109.5 . . ?
H14A C14 H14B 109.5 . . ?
H14A C14 H14C 109.5 . . ?
H14B C14 H14C 109.5 . . ?
C13 C15 H15A 109.5 . . ?
C13 C15 H15B 109.5 . . ?
C13 C15 H15C 109.5 . . ?
H15A C15 H15B 109.5 . . ?
H15A C15 H15C 109.5 . . ?
H15B C15 H15C 109.5 . . ?
C13 C16 H16A 109.5 . . ?
C13 C16 H16B 109.5 . . ?
C13 C16 H16C 109.5 . . ?
H16A C16 H16B 109.5 . . ?
H16A C16 H16C 109.5 . . ?
H16B C16 H16C 109.5 . . ?
N1 C17 C18 125.67(16) . . ?
N1 C17 C22 118.06(15) . . ?
C18 C17 C22 116.27(16) . . ?
F1 C7 F2 106.52(17) . . ?
F1 C7 F3 105.23(17) . . ?
F1 C7 C6 113.26(17) . . ?
F2 C7 F3 105.51(16) . . ?
F2 C7 C6 113.11(18) . . ?
F3 C7 C6 112.53(17) . . ?
C17 C18 H18 119.5 . . ?
C19 C18 C17 120.94(17) . . ?
C19 C18 H18 119.5 . . ?
C18 C19 H19 118.9 . . ?
C18 C19 C20 122.12(17) . . ?
C20 C19 H19 118.9 . . ?
C19 C20 H20 121.0 . . ?
C21 C20 C19 118.08(18) . . ?
C21 C20 H20 121.0 . . ?
C20 C21 H21 119.3 . . ?
C22 C21 C20 121.32(17) . . ?
C22 C21 H21 119.3 . . ?
C17 C22 P1 113.11(13) . . ?
C21 C22 P1 125.61(14) . . ?
C21 C22 C17 121.24(16) . . ?
C23 C24 H24 119.4 . . ?
C25 C24 C23 121.15(17) . . ?
C25 C24 H24 119.4 . . ?
C24 C25 H25 120.1 . . ?
C26 C25 C24 119.84(18) . . ?
C26 C25 H25 120.1 . . ?
C25 C26 H26 120.1 . . ?
C27 C26 C25 119.90(18) . . ?
C27 C26 H26 120.1 . . ?
C26 C27 H27 119.8 . . ?
C26 C27 C28 120.31(18) . . ?
C28 C27 H27 119.8 . . ?
C23 C28 H28 119.7 . . ?
C27 C28 C23 120.62(18) . . ?
C27 C28 H28 119.7 . . ?
C30 C29 P1 123.58(13) . . ?
C30 C29 C34 118.26(16) . . ?
C34 C29 P1 118.16(14) . . ?
C29 C30 H30 119.7 . . ?
C29 C30 C31 120.61(17) . . ?
C31 C30 H30 119.7 . . ?
C30 C31 H31 119.9 . . ?
C32 C31 C30 120.26(18) . . ?
C32 C31 H31 119.9 . . ?
C31 C32 H32 120.2 . . ?
C31 C32 C33 119.62(17) . . ?
C33 C32 H32 120.2 . . ?
C32 C33 H33 119.8 . . ?
C32 C33 C34 120.40(18) . . ?
C34 C33 H33 119.8 . . ?
C29 C34 H34 119.6 . . ?
C33 C34 C29 120.78(18) . . ?
C33 C34 H34 119.6 . . ?
C40 C35 N2 117.11(15) . . ?
C36 C35 N2 122.77(16) . . ?
C36 C35 C40 120.10(17) . . ?
C35 C36 H36 120.0 . . ?
C37 C36 C35 119.96(18) . . ?
C37 C36 H36 120.0 . . ?
C36 C37 H37 119.7 . . ?
C36 C37 C38 120.52(18) . . ?
C38 C37 H37 119.7 . . ?
C37 C38 H38 120.2 . . ?
C39 C38 C37 119.64(18) . . ?
C39 C38 H38 120.2 . . ?
C40 C39 H39 119.6 . . ?
C38 C39 C40 120.71(17) . . ?
C38 C39 H39 119.6 . . ?
C52 C47 P2 124.40(14) . . ?
C48 C47 P2 116.63(13) . . ?
C48 C47 C52 118.97(16) . . ?
C47 C52 H52 120.0 . . ?
C47 C52 C51 120.03(18) . . ?
C51 C52 H52 120.0 . . ?
C52 C51 H51 119.8 . . ?
C50 C51 C52 120.46(18) . . ?
C50 C51 H51 119.8 . . ?
C51 C50 H50 120.0 . . ?
C51 C50 C49 119.97(17) . . ?
C49 C50 H50 120.0 . . ?
C50 C49 H49 120.1 . . ?
C50 C49 C48 119.79(19) . . ?
C48 C49 H49 120.1 . . ?
C47 C48 H48 119.6 . . ?
C49 C48 C47 120.76(18) . . ?
C49 C48 H48 119.6 . . ?
C42 C41 P2 122.67(14) . . ?
C42 C41 C46 118.58(16) . . ?
C46 C41 P2 118.64(13) . . ?
C41 C42 H42 119.7 . . ?
C41 C42 C43 120.58(18) . . ?
C43 C42 H42 119.7 . . ?
C42 C43 H43 119.9 . . ?
C44 C43 C42 120.10(18) . . ?
C44 C43 H43 119.9 . . ?
C43 C44 H44 119.9 . . ?
C43 C44 C45 120.13(18) . . ?
C45 C44 H44 119.9 . . ?
C44 C45 H45 120.0 . . ?
C44 C45 C46 119.94(18) . . ?
C46 C45 H45 120.0 . . ?
C41 C46 H46 119.7 . . ?
C45 C46 C41 120.65(18) . . ?
C45 C46 H46 119.7 . . ?

loop_
_geom_bond_atom_site_label_1
_geom_bond_atom_site_label_2
_geom_bond_distance
_geom_bond_site_symmetry_2
_geom_bond_publ_flag
Fe1 P1 2.2086(5) . ?
Fe1 P2 2.1980(5) . ?
Fe1 N1 1.9908(14) . ?
Fe1 N2 2.0554(15) . ?
Fe1 C2 2.0747(18) . ?
Fe1 C12 1.8283(18) . ?
P1 C23 1.8409(18) . ?
P1 C22 1.8060(17) . ?
P1 C29 1.8378(17) . ?
P2 C40 1.8359(18) . ?
P2 C47 1.8330(17) . ?
P2 C41 1.8406(17) . ?
F1 C7 1.339(2) . ?
F2 C7 1.343(2) . ?
F3 C7 1.347(3) . ?
N1 C11 1.449(2) . ?
N1 C17 1.338(2) . ?
N2 C1 1.482(2) . ?
N2 C10 1.491(2) . ?
N2 C35 1.443(2) . ?
N3 C12 1.168(2) . ?
N3 C13 1.454(2) . ?
C40 C35 1.402(2) . ?
C40 C39 1.394(3) . ?
C23 C24 1.392(3) . ?
C23 C28 1.392(2) . ?
C1 H1 1.02(2) . ?
C1 C2 1.322(3) . ?
C2 C3 1.465(3) . ?
C3 C4 1.405(3) . ?
C3 C9 1.404(3) . ?
C4 H4 0.9500 . ?
C4 C5 1.381(3) . ?
C5 H5 0.9500 . ?
C5 C6 1.388(3) . ?
C6 C8 1.394(3) . ?
C6 C7 1.490(3) . ?
C8 H8 0.9500 . ?
C8 C9 1.382(3) . ?
C9 H9 0.9500 . ?
C10 H10A 0.9900 . ?
C10 H10B 0.9900 . ?
C10 C11 1.511(3) . ?
C11 H11A 0.9900 . ?
C11 H11B 0.9900 . ?
C13 C14 1.521(3) . ?
C13 C15 1.519(3) . ?
C13 C16 1.526(3) . ?
C14 H14A 0.9800 . ?
C14 H14B 0.9800 . ?
C14 H14C 0.9800 . ?
C15 H15A 0.9800 . ?
C15 H15B 0.9800 . ?
C15 H15C 0.9800 . ?
C16 H16A 0.9800 . ?
C16 H16B 0.9800 . ?
C16 H16C 0.9800 . ?
C17 C18 1.426(2) . ?
C17 C22 1.431(2) . ?
C18 H18 0.9500 . ?
C18 C19 1.373(3) . ?
C19 H19 0.9500 . ?
C19 C20 1.396(3) . ?
C20 H20 0.9500 . ?
C20 C21 1.390(3) . ?
C21 H21 0.9500 . ?
C21 C22 1.383(3) . ?
C24 H24 0.9500 . ?
C24 C25 1.386(3) . ?
C25 H25 0.9500 . ?
C25 C26 1.383(3) . ?
C26 H26 0.9500 . ?
C26 C27 1.376(3) . ?
C27 H27 0.9500 . ?
C27 C28 1.390(3) . ?
C28 H28 0.9500 . ?
C29 C30 1.392(3) . ?
C29 C34 1.397(2) . ?
C30 H30 0.9500 . ?
C30 C31 1.399(3) . ?
C31 H31 0.9500 . ?
C31 C32 1.376(3) . ?
C32 H32 0.9500 . ?
C32 C33 1.384(3) . ?
C33 H33 0.9500 . ?
C33 C34 1.386(3) . ?
C34 H34 0.9500 . ?
C35 C36 1.391(3) . ?
C36 H36 0.9500 . ?
C36 C37 1.382(3) . ?
C37 H37 0.9500 . ?
C37 C38 1.390(3) . ?
C38 H38 0.9500 . ?
C38 C39 1.385(3) . ?
C39 H39 0.9500 . ?
C47 C52 1.392(3) . ?
C47 C48 1.391(3) . ?
C52 H52 0.9500 . ?
C52 C51 1.393(3) . ?
C51 H51 0.9500 . ?
C51 C50 1.378(3) . ?
C50 H50 0.9500 . ?
C50 C49 1.384(3) . ?
C49 H49 0.9500 . ?
C49 C48 1.389(3) . ?
C48 H48 0.9500 . ?
C41 C42 1.392(2) . ?
C41 C46 1.401(3) . ?
C42 H42 0.9500 . ?
C42 C43 1.393(3) . ?
C43 H43 0.9500 . ?
C43 C44 1.380(3) . ?
C44 H44 0.9500 . ?
C44 C45 1.386(3) . ?
C45 H45 0.9500 . ?
C45 C46 1.388(3) . ?
C46 H46 0.9500 . ?

loop_
_geom_torsion_atom_site_label_1
_geom_torsion_atom_site_label_2
_geom_torsion_atom_site_label_3
_geom_torsion_atom_site_label_4
_geom_torsion
_geom_torsion_site_symmetry_1
_geom_torsion_site_symmetry_2
_geom_torsion_site_symmetry_3
_geom_torsion_site_symmetry_4
_geom_torsion_publ_flag
Fe1 P1 C23 C24 -64.98(16) . . . . ?
Fe1 P1 C23 C28 109.71(15) . . . . ?
Fe1 P1 C22 C17 -7.24(13) . . . . ?
Fe1 P1 C22 C21 170.53(15) . . . . ?
Fe1 P1 C29 C30 119.36(15) . . . . ?
Fe1 P1 C29 C34 -60.16(15) . . . . ?
Fe1 P2 C40 C35 -9.14(14) . . . . ?
Fe1 P2 C40 C39 166.24(14) . . . . ?
Fe1 P2 C47 C52 126.72(14) . . . . ?
Fe1 P2 C47 C48 -53.85(15) . . . . ?
Fe1 P2 C41 C42 115.01(14) . . . . ?
Fe1 P2 C41 C46 -61.16(16) . . . . ?
Fe1 N1 C11 C10 -20.38(19) . . . . ?
Fe1 N1 C17 C18 -170.61(14) . . . . ?
Fe1 N1 C17 C22 8.6(2) . . . . ?
Fe1 N2 C1 C2 -1.37(15) . . . . ?
Fe1 N2 C10 C11 -41.08(17) . . . . ?
Fe1 N2 C35 C40 19.35(19) . . . . ?
Fe1 N2 C35 C36 -162.46(14) . . . . ?
Fe1 C2 C3 C4 -101.2(3) . . . . ?
Fe1 C2 C3 C9 79.8(3) . . . . ?
P1 C23 C24 C25 173.65(15) . . . . ?
P1 C23 C28 C27 -173.06(15) . . . . ?
P1 C29 C30 C31 179.88(15) . . . . ?
P1 C29 C34 C33 -177.94(15) . . . . ?
P2 C40 C35 N2 -5.2(2) . . . . ?
P2 C40 C35 C36 176.61(13) . . . . ?
P2 C40 C39 C38 -175.24(14) . . . . ?
P2 C47 C52 C51 -179.90(14) . . . . ?
P2 C47 C48 C49 -179.10(14) . . . . ?
P2 C41 C42 C43 -174.56(15) . . . . ?
P2 C41 C46 C45 175.34(14) . . . . ?
N1 C17 C18 C19 178.68(18) . . . . ?
N1 C17 C22 P1 0.4(2) . . . . ?
N1 C17 C22 C21 -177.43(16) . . . . ?
N2 C1 C2 Fe1 1.36(15) . . . . ?
N2 C1 C2 C3 177.59(15) . . . . ?
N2 C10 C11 N1 39.8(2) . . . . ?
N2 C35 C36 C37 -179.41(17) . . . . ?
C40 P2 C47 C52 12.69(17) . . . . ?
C40 P2 C47 C48 -167.88(13) . . . . ?
C40 P2 C41 C42 -134.19(16) . . . . ?
C40 P2 C41 C46 49.63(16) . . . . ?
C40 C35 C36 C37 -1.3(3) . . . . ?
C23 P1 C22 C17 -137.28(13) . . . . ?
C23 P1 C22 C21 40.49(17) . . . . ?
C23 P1 C29 C30 -101.64(16) . . . . ?
C23 P1 C29 C34 78.84(15) . . . . ?
C23 C24 C25 C26 0.0(3) . . . . ?
C1 N2 C10 C11 56.43(19) . . . . ?
C1 N2 C35 C40 -81.10(18) . . . . ?
C1 N2 C35 C36 97.08(19) . . . . ?
C1 C2 C3 C4 85.5(2) . . . . ?
C1 C2 C3 C9 -93.5(2) . . . . ?
C2 C3 C4 C5 179.10(18) . . . . ?
C2 C3 C9 C8 -179.02(18) . . . . ?
C3 C4 C5 C6 0.5(3) . . . . ?
C4 C3 C9 C8 1.9(3) . . . . ?
C4 C5 C6 C8 0.9(3) . . . . ?
C4 C5 C6 C7 -176.27(18) . . . . ?
C5 C6 C8 C9 -0.8(3) . . . . ?
C5 C6 C7 F1 -144.36(19) . . . . ?
C5 C6 C7 F2 -23.0(3) . . . . ?
C5 C6 C7 F3 96.4(2) . . . . ?
C6 C8 C9 C3 -0.6(3) . . . . ?
C8 C6 C7 F1 38.5(3) . . . . ?
C8 C6 C7 F2 159.82(18) . . . . ?
C8 C6 C7 F3 -80.7(2) . . . . ?
C9 C3 C4 C5 -1.9(3) . . . . ?
C10 N2 C1 C2 -111.60(17) . . . . ?
C10 N2 C35 C40 149.72(15) . . . . ?
C10 N2 C35 C36 -32.1(2) . . . . ?
C11 N1 C17 C18 -7.7(3) . . . . ?
C11 N1 C17 C22 171.52(15) . . . . ?
C12 N3 C13 C14 -116.1(6) . . . . ?
C12 N3 C13 C15 123.2(5) . . . . ?
C12 N3 C13 C16 2.6(6) . . . . ?
C17 N1 C11 C10 175.58(15) . . . . ?
C17 C18 C19 C20 -0.6(3) . . . . ?
C7 C6 C8 C9 176.37(18) . . . . ?
C18 C17 C22 P1 179.70(13) . . . . ?
C18 C17 C22 C21 1.8(3) . . . . ?
C18 C19 C20 C21 0.4(3) . . . . ?
C19 C20 C21 C22 0.9(3) . . . . ?
C20 C21 C22 P1 -179.69(14) . . . . ?
C20 C21 C22 C17 -2.1(3) . . . . ?
C22 P1 C23 C24 49.44(16) . . . . ?
C22 P1 C23 C28 -135.88(16) . . . . ?
C22 P1 C29 C30 6.45(18) . . . . ?
C22 P1 C29 C34 -173.08(14) . . . . ?
C22 C17 C18 C19 -0.5(3) . . . . ?
C24 C23 C28 C27 1.6(3) . . . . ?
C24 C25 C26 C27 1.1(3) . . . . ?
C25 C26 C27 C28 -0.8(3) . . . . ?
C26 C27 C28 C23 -0.6(3) . . . . ?
C28 C23 C24 C25 -1.3(3) . . . . ?
C29 P1 C23 C24 159.72(15) . . . . ?
C29 P1 C23 C28 -25.60(18) . . . . ?
C29 P1 C22 C17 116.65(13) . . . . ?
C29 P1 C22 C21 -65.58(17) . . . . ?
C29 C30 C31 C32 -1.7(3) . . . . ?
C30 C29 C34 C33 2.5(3) . . . . ?
C30 C31 C32 C33 2.1(3) . . . . ?
C31 C32 C33 C34 -0.2(3) . . . . ?
C32 C33 C34 C29 -2.2(3) . . . . ?
C34 C29 C30 C31 -0.6(3) . . . . ?
C35 N2 C1 C2 117.55(17) . . . . ?
C35 N2 C10 C11 -175.31(14) . . . . ?
C35 C40 C39 C38 0.0(3) . . . . ?
C35 C36 C37 C38 0.7(3) . . . . ?
C36 C37 C38 C39 0.2(3) . . . . ?
C37 C38 C39 C40 -0.6(3) . . . . ?
C39 C40 C35 N2 179.17(15) . . . . ?
C39 C40 C35 C36 0.9(3) . . . . ?
C47 P2 C40 C35 118.46(13) . . . . ?
C47 P2 C40 C39 -66.16(16) . . . . ?
C47 P2 C41 C42 -24.90(17) . . . . ?
C47 P2 C41 C46 158.93(14) . . . . ?
C47 C52 C51 C50 -0.7(3) . . . . ?
C52 C47 C48 C49 0.4(3) . . . . ?
C52 C51 C50 C49 -0.4(3) . . . . ?
C51 C50 C49 C48 1.4(3) . . . . ?
C50 C49 C48 C47 -1.4(3) . . . . ?
C48 C47 C52 C51 0.7(3) . . . . ?
C41 P2 C40 C35 -136.10(13) . . . . ?
C41 P2 C40 C39 39.27(17) . . . . ?
C41 P2 C47 C52 -92.66(16) . . . . ?
C41 P2 C47 C48 86.77(14) . . . . ?
C41 C42 C43 C44 -1.2(3) . . . . ?
C42 C41 C46 C45 -1.0(3) . . . . ?
C42 C43 C44 C45 0.1(3) . . . . ?
C43 C44 C45 C46 0.5(3) . . . . ?
C44 C45 C46 C41 -0.1(3) . . . . ?
C46 C41 C42 C43 1.6(3) . . . . ?
